data_4076738
loop_
_publ_author_name
'Abu Ali, Hijazi'
'Goldberg, Israel'
'Kaufmann, Dieter'
'Burmeister, Christian'
'Srebnik, Morris'

_publ_section_title
;
 Novel C1-Bridged Bisboronate Derivatives by Insertion of Diazoalkanes
 into Bis(pinacolato)diborane(4)&#x22A5;
;
_journal_issue 9
_journal_name_full Organometallics
_journal_page_first 1870
_journal_paper_doi 10.1021/om011012b
_journal_volume 21
_journal_year 2002
_chemical_formula_sum 'C22 H34 B2 O4'
_chemical_formula_weight 384.11
_chemical_name_systematic
; 
 ? 
;
_space_group_IT_number 43
_symmetry_cell_setting orthorhombic
_symmetry_space_group_name_Hall 'F 2 -2d'
_symmetry_space_group_name_H-M 'F d d 2'
_atom_sites_solution_hydrogens geom
_atom_sites_solution_primary direct
_atom_sites_solution_secondary difmap
_audit_creation_method SHELXL-97
_cell_angle_alpha 90.00
_cell_angle_beta 90.000(2)
_cell_angle_gamma 90.00
_cell_formula_units_Z 16
_cell_length_a 53.9430(3)
_cell_length_b 10.3370(3)
_cell_length_c 15.7610(6)
_cell_measurement_temperature 110(2)
_cell_volume 8788.5(4)
_computing_structure_refinement 'SHELXL-97 (Sheldrick, 1997)'
_computing_structure_solution 'SHELXS-97 (Sheldrick, 1990)'
_diffrn_ambient_temperature 110(2)
_diffrn_measured_fraction_theta_full 0.952
_diffrn_measured_fraction_theta_max 0.952
_diffrn_radiation_monochromator graphite
_diffrn_radiation_source 'fine-focus sealed tube'
_diffrn_radiation_type MoK\a
_diffrn_radiation_wavelength 0.71070
_diffrn_reflns_av_R_equivalents 0.0223
_diffrn_reflns_av_sigmaI/netI 0.0390
_diffrn_reflns_limit_h_max 51
_diffrn_reflns_limit_h_min -51
_diffrn_reflns_limit_k_max 12
_diffrn_reflns_limit_k_min 0
_diffrn_reflns_limit_l_max 18
_diffrn_reflns_limit_l_min 0
_diffrn_reflns_number 3658
_diffrn_reflns_theta_full 25.33
_diffrn_reflns_theta_max 25.33
_diffrn_reflns_theta_min 3.02
_exptl_absorpt_coefficient_mu 0.076
_exptl_crystal_colour colorless
_exptl_crystal_density_diffrn 1.161
_exptl_crystal_density_method 'not measured'
_exptl_crystal_description prisms
_exptl_crystal_F_000 3328
_exptl_crystal_size_max 0.35
_exptl_crystal_size_mid 0.25
_exptl_crystal_size_min 0.20
_refine_diff_density_max 0.556
_refine_diff_density_min -0.197
_refine_diff_density_rms 0.038
_refine_ls_abs_structure_details 'Flack H D (1983), Acta Cryst. A39, 876-881'
_refine_ls_abs_structure_Flack -0.4(13)
_refine_ls_extinction_method none
_refine_ls_goodness_of_fit_ref 1.059
_refine_ls_hydrogen_treatment mixed
_refine_ls_matrix_type full
_refine_ls_number_parameters 266
_refine_ls_number_reflns 1920
_refine_ls_number_restraints 1
_refine_ls_restrained_S_all 1.059
_refine_ls_R_factor_all 0.0477
_refine_ls_R_factor_gt 0.0393
_refine_ls_shift/su_max 0.005
_refine_ls_shift/su_mean 0.001
_refine_ls_structure_factor_coef Fsqd
_refine_ls_weighting_details 'calc w=1/[\s^2^(Fo^2^)+(0.0585P)^2^+6.0496P] where P=(Fo^2^+2Fc^2^)/3'
_refine_ls_weighting_scheme calc
_refine_ls_wR_factor_gt 0.0939
_refine_ls_wR_factor_ref 0.0982
_reflns_number_gt 1698
_reflns_number_total 1920
_reflns_threshold_expression >2sigma(I)
_cod_data_source_file om011012b.cif
_cod_data_source_block 5b
_cod_original_sg_symbol_H-M Fdd2
_cod_database_code 4076738

loop_
_symmetry_equiv_pos_as_xyz
'x, y, z'
'-x, -y, z'
'-x+1/4, y+1/4, z+1/4'
'x+1/4, -y+1/4, z+1/4'
'x, y+1/2, z+1/2'
'-x, -y+1/2, z+1/2'
'-x+1/4, y+3/4, z+3/4'
'x+1/4, -y+3/4, z+3/4'
'x+1/2, y, z+1/2'
'-x+1/2, -y, z+1/2'
'-x+3/4, y+1/4, z+3/4'
'x+3/4, -y+1/4, z+3/4'
'x+1/2, y+1/2, z'
'-x+1/2, -y+1/2, z'
'-x+3/4, y+3/4, z+1/4'
'x+3/4, -y+3/4, z+1/4'

loop_
_atom_site_label
_atom_site_type_symbol
_atom_site_fract_x
_atom_site_fract_y
_atom_site_fract_z
_atom_site_U_iso_or_equiv
_atom_site_adp_type
_atom_site_occupancy
_atom_site_symmetry_multiplicity
_atom_site_calc_flag
_atom_site_refinement_flags
B1 B 0.68538(6) 0.1429(3) 0.0356(2) 0.0220(7) Uani 1 1 d .
B2 B 0.67686(6) 0.1458(3) 0.1879(2) 0.0235(7) Uani 1 1 d .
O3 O 0.69472(4) 0.14570(18) 0.24993(13) 0.0285(5) Uani 1 1 d .
O4 O 0.65964(4) 0.0496(2) 0.19850(13) 0.0280(5) Uani 1 1 d .
O5 O 0.70666(3) 0.07026(18) 0.04274(13) 0.0233(5) Uani 1 1 d .
O6 O 0.67254(4) 0.11798(19) -0.03746(13) 0.0271(5) Uani 1 1 d .
C7 C 0.68317(6) -0.0005(3) -0.0726(2) 0.0280(7) Uani 1 1 d .
C8 C 0.71020(5) 0.0055(3) -0.0393(2) 0.0257(7) Uani 1 1 d .
C9 C 0.69222(6) 0.0210(3) 0.2955(2) 0.0282(7) Uani 1 1 d .
C10 C 0.66449(6) -0.0112(3) 0.2806(2) 0.0286(7) Uani 1 1 d .
C11 C 0.65881(7) -0.1547(3) 0.2733(2) 0.0388(8) Uani 1 1 d .
H11A H 0.6411 -0.1666 0.2610 0.058 Uiso 1 1 calc R
H11B H 0.6629 -0.1979 0.3269 0.058 Uiso 1 1 calc R
H11C H 0.6687 -0.1923 0.2273 0.058 Uiso 1 1 calc R
C12 C 0.64694(6) 0.0518(4) 0.3438(2) 0.0425(9) Uani 1 1 d .
H12A H 0.6504 0.1447 0.3469 0.064 Uiso 1 1 calc R
H12B H 0.6493 0.0128 0.3999 0.064 Uiso 1 1 calc R
H12C H 0.6298 0.0384 0.3253 0.064 Uiso 1 1 calc R
C13 C 0.71003(6) -0.0719(3) 0.2519(2) 0.0338(8) Uani 1 1 d .
H13A H 0.7053 -0.0814 0.1922 0.051 Uiso 1 1 calc R
H13B H 0.7093 -0.1564 0.2799 0.051 Uiso 1 1 calc R
H13C H 0.7269 -0.0377 0.2555 0.051 Uiso 1 1 calc R
C14 C 0.69972(7) 0.0395(3) 0.3871(2) 0.0375(8) Uani 1 1 d .
H14A H 0.7172 0.0658 0.3898 0.056 Uiso 1 1 calc R
H14B H 0.6975 -0.0420 0.4180 0.056 Uiso 1 1 calc R
H14C H 0.6893 0.1066 0.4129 0.056 Uiso 1 1 calc R
C15 C 0.72236(6) -0.1245(3) -0.0252(2) 0.0319(7) Uani 1 1 d .
H15A H 0.7393 -0.1116 -0.0040 0.048 Uiso 1 1 calc R
H15B H 0.7229 -0.1721 -0.0789 0.048 Uiso 1 1 calc R
H15C H 0.7128 -0.1739 0.0165 0.048 Uiso 1 1 calc R
C16 C 0.72709(7) 0.0920(4) -0.0914(3) 0.0432(9) Uani 1 1 d .
H16A H 0.7192 0.1766 -0.0991 0.065 Uiso 1 1 calc R
H16B H 0.7300 0.0522 -0.1470 0.065 Uiso 1 1 calc R
H16C H 0.7429 0.1028 -0.0619 0.065 Uiso 1 1 calc R
C17 C 0.66808(6) -0.1112(3) -0.0342(3) 0.0382(9) Uani 1 1 d .
H17A H 0.6703 -0.1118 0.0276 0.057 Uiso 1 1 calc R
H17B H 0.6738 -0.1937 -0.0578 0.057 Uiso 1 1 calc R
H17C H 0.6505 -0.0989 -0.0475 0.057 Uiso 1 1 calc R
C18 C 0.68063(7) 0.0013(4) -0.1682(2) 0.0493(10) Uani 1 1 d .
H18A H 0.6630 0.0048 -0.1835 0.074 Uiso 1 1 calc R
H18B H 0.6881 -0.0771 -0.1920 0.074 Uiso 1 1 calc R
H18C H 0.6891 0.0776 -0.1910 0.074 Uiso 1 1 calc R
C19 C 0.67565(5) 0.2368(3) 0.10789(18) 0.0228(7) Uani 1 1 d .
C20 C 0.69217(5) 0.3565(3) 0.11574(18) 0.0214(6) Uani 1 1 d .
C21 C 0.71789(6) 0.3445(3) 0.1194(2) 0.0338(8) Uani 1 1 d .
H21 H 0.7251 0.2607 0.1164 0.041 Uiso 1 1 calc R
C22 C 0.73340(6) 0.4516(3) 0.1272(2) 0.0367(8) Uani 1 1 d .
H22 H 0.7509 0.4405 0.1311 0.044 Uiso 1 1 calc R
C23 C 0.72319(6) 0.5739(3) 0.1294(2) 0.0305(7) Uani 1 1 d .
H23 H 0.7336 0.6479 0.1342 0.037 Uiso 1 1 calc R
C24 C 0.69798(5) 0.5878(3) 0.1245(2) 0.0253(7) Uani 1 1 d .
H24 H 0.6911 0.6724 0.1252 0.030 Uiso 1 1 calc R
C25 C 0.68212(6) 0.4813(3) 0.11871(18) 0.0221(6) Uani 1 1 d .
C26 C 0.65456(6) 0.5045(3) 0.1189(2) 0.0339(8) Uani 1 1 d .
H26A H 0.6494 0.5346 0.0619 0.041 Uiso 1 1 calc R
H26B H 0.6507 0.5740 0.1600 0.041 Uiso 1 1 calc R
C27 C 0.63970(6) 0.3837(3) 0.1419(2) 0.0352(8) Uani 1 1 d .
H27A H 0.6421 0.3625 0.2026 0.042 Uiso 1 1 calc R
H27B H 0.6218 0.3992 0.1321 0.042 Uiso 1 1 calc R
C28 C 0.64850(5) 0.2736(3) 0.0876(2) 0.0302(7) Uani 1 1 d .
H28A H 0.6472 0.2983 0.0271 0.036 Uiso 1 1 calc R
H28B H 0.6377 0.1975 0.0971 0.036 Uiso 1 1 calc R

loop_
_atom_site_aniso_label
_atom_site_aniso_U_11
_atom_site_aniso_U_22
_atom_site_aniso_U_33
_atom_site_aniso_U_23
_atom_site_aniso_U_13
_atom_site_aniso_U_12
B1 0.0219(18) 0.0196(17) 0.0244(18) 0.0037(14) 0.0003(14) -0.0022(12)
B2 0.0217(19) 0.0214(17) 0.0275(19) -0.0109(14) 0.0035(13) 0.0003(12)
O3 0.0305(13) 0.0218(10) 0.0332(13) -0.0007(9) -0.0093(9) -0.0030(9)
O4 0.0255(11) 0.0320(11) 0.0267(12) -0.0024(9) 0.0004(9) -0.0073(9)
O5 0.0197(11) 0.0234(10) 0.0269(12) -0.0035(9) -0.0006(8) 0.0033(8)
O6 0.0286(12) 0.0268(11) 0.0259(11) -0.0047(9) -0.0056(9) 0.0088(8)
C7 0.0303(19) 0.0266(16) 0.0272(17) -0.0072(13) -0.0031(13) 0.0083(12)
C8 0.0281(18) 0.0244(15) 0.0247(16) -0.0011(13) 0.0052(13) 0.0019(12)
C9 0.0335(19) 0.0239(16) 0.0272(17) -0.0004(13) -0.0013(13) -0.0004(13)
C10 0.0310(18) 0.0321(17) 0.0226(17) 0.0003(14) 0.0019(13) -0.0005(13)
C11 0.041(2) 0.0371(19) 0.038(2) -0.0004(17) 0.0077(15) -0.0108(14)
C12 0.041(2) 0.055(2) 0.032(2) -0.0002(18) 0.0093(15) 0.0092(16)
C13 0.0298(19) 0.0328(18) 0.039(2) 0.0042(15) 0.0023(14) 0.0032(14)
C14 0.047(2) 0.0340(18) 0.0318(19) -0.0032(16) -0.0089(15) 0.0084(14)
C15 0.0263(19) 0.0286(16) 0.0406(19) -0.0024(14) 0.0013(13) 0.0073(13)
C16 0.042(2) 0.038(2) 0.049(2) 0.0061(17) 0.0188(16) 0.0018(15)
C17 0.027(2) 0.0301(18) 0.057(2) -0.0126(17) -0.0061(16) -0.0003(13)
C18 0.060(2) 0.058(2) 0.030(2) -0.0140(18) -0.0109(17) 0.0233(19)
C19 0.0137(15) 0.0229(15) 0.0317(17) -0.0032(13) -0.0012(12) -0.0010(10)
C20 0.0221(18) 0.0207(14) 0.0215(15) -0.0032(12) 0.0001(12) -0.0011(11)
C21 0.0208(19) 0.0239(16) 0.057(2) -0.0047(15) -0.0036(15) 0.0049(12)
C22 0.0200(17) 0.0282(16) 0.062(2) -0.0052(17) -0.0032(15) -0.0022(12)
C23 0.033(2) 0.0243(16) 0.0345(18) -0.0039(14) 0.0039(14) -0.0074(13)
C24 0.0270(19) 0.0190(14) 0.0297(17) 0.0017(13) 0.0054(13) 0.0022(11)
C25 0.0245(17) 0.0254(15) 0.0163(14) 0.0034(13) 0.0018(11) 0.0008(12)
C26 0.0256(18) 0.0243(16) 0.052(2) 0.0014(16) -0.0054(14) 0.0048(12)
C27 0.031(2) 0.0401(19) 0.0339(18) -0.0043(15) -0.0005(14) 0.0032(14)
C28 0.0223(17) 0.0305(17) 0.0379(19) -0.0064(15) -0.0034(13) 0.0030(12)

loop_
_atom_type_symbol
_atom_type_description
_atom_type_scat_dispersion_real
_atom_type_scat_dispersion_imag
_atom_type_scat_source
C C 0.0033 0.0016 'International Tables Vol C Tables 4.2.6.8 and 6.1.1.4'
H H 0.0000 0.0000 'International Tables Vol C Tables 4.2.6.8 and 6.1.1.4'
B B 0.0013 0.0007 'International Tables Vol C Tables 4.2.6.8 and 6.1.1.4'
O O 0.0106 0.0060 'International Tables Vol C Tables 4.2.6.8 and 6.1.1.4'

loop_
_geom_angle_atom_site_label_1
_geom_angle_atom_site_label_2
_geom_angle_atom_site_label_3
_geom_angle
O4 B2 O3 112.8(3)
O4 B2 C19 120.2(3)
O3 B2 C19 126.9(3)
O6 B1 O5 112.8(3)
O6 B1 C19 123.5(3)
O5 B1 C19 123.5(3)
B2 O3 C9 106.4(2)
B2 O4 C10 107.4(2)
B1 O5 C8 106.6(2)
B1 O6 C7 106.1(2)
O6 C7 C18 109.3(3)
O6 C7 C17 105.5(2)
C18 C7 C17 110.9(3)
O6 C7 C8 101.9(2)
C18 C7 C8 114.9(3)
C17 C7 C8 113.4(3)
O5 C8 C15 109.4(3)
O5 C8 C16 106.6(3)
C15 C8 C16 110.0(3)
O5 C8 C7 101.2(2)
C15 C8 C7 115.0(3)
C16 C8 C7 113.9(3)
O3 C9 C14 109.2(2)
O3 C9 C13 105.8(2)
C14 C9 C13 110.0(3)
O3 C9 C10 101.6(2)
C14 C9 C10 115.4(3)
C13 C9 C10 113.9(3)
O4 C10 C11 108.4(3)
O4 C10 C12 106.5(2)
C11 C10 C12 110.0(3)
O4 C10 C9 102.4(2)
C11 C10 C9 114.5(3)
C12 C10 C9 114.2(3)
C10 C11 H11A 109.5
C10 C11 H11B 109.5
H11A C11 H11B 109.5
C10 C11 H11C 109.5
H11A C11 H11C 109.5
H11B C11 H11C 109.5
C10 C12 H12A 109.5
C10 C12 H12B 109.5
H12A C12 H12B 109.5
C10 C12 H12C 109.5
H12A C12 H12C 109.5
H12B C12 H12C 109.5
C9 C13 H13A 109.5
C9 C13 H13B 109.5
H13A C13 H13B 109.5
C9 C13 H13C 109.5
H13A C13 H13C 109.5
H13B C13 H13C 109.5
C9 C14 H14A 109.5
C9 C14 H14B 109.5
H14A C14 H14B 109.5
C9 C14 H14C 109.5
H14A C14 H14C 109.5
H14B C14 H14C 109.5
C8 C15 H15A 109.5
C8 C15 H15B 109.5
H15A C15 H15B 109.5
C8 C15 H15C 109.5
H15A C15 H15C 109.5
H15B C15 H15C 109.5
C8 C16 H16A 109.5
C8 C16 H16B 109.5
H16A C16 H16B 109.5
C8 C16 H16C 109.5
H16A C16 H16C 109.5
H16B C16 H16C 109.5
C7 C17 H17A 109.5
C7 C17 H17B 109.5
H17A C17 H17B 109.5
C7 C17 H17C 109.5
H17A C17 H17C 109.5
H17B C17 H17C 109.5
C7 C18 H18A 109.5
C7 C18 H18B 109.5
H18A C18 H18B 109.5
C7 C18 H18C 109.5
H18A C18 H18C 109.5
H18B C18 H18C 109.5
C20 C19 C28 111.7(2)
C20 C19 B1 113.2(2)
C28 C19 B1 110.6(2)
C20 C19 B2 111.1(2)
C28 C19 B2 108.4(2)
B1 C19 B2 101.3(2)
C21 C20 C25 117.7(3)
C21 C20 C19 120.8(3)
C25 C20 C19 121.5(3)
C20 C21 C22 122.1(3)
C20 C21 H21 119.0
C22 C21 H21 119.0
C23 C22 C21 119.4(3)
C23 C22 H22 120.3
C21 C22 H22 120.3
C24 C23 C22 119.4(3)
C24 C23 H23 120.3
C22 C23 H23 120.3
C23 C24 C25 121.9(3)
C23 C24 H24 119.0
C25 C24 H24 119.0
C24 C25 C20 119.4(3)
C24 C25 C26 118.6(3)
C20 C25 C26 121.9(3)
C25 C26 C27 112.8(3)
C25 C26 H26A 109.0
C27 C26 H26A 109.0
C25 C26 H26B 109.0
C27 C26 H26B 109.0
H26A C26 H26B 107.8
C28 C27 C26 108.6(3)
C28 C27 H27A 110.0
C26 C27 H27A 110.0
C28 C27 H27B 110.0
C26 C27 H27B 110.0
H27A C27 H27B 108.4
C27 C28 C19 111.6(3)
C27 C28 H28A 109.3
C19 C28 H28A 109.3
C27 C28 H28B 109.3
C19 C28 H28B 109.3
H28A C28 H28B 108.0

loop_
_geom_bond_atom_site_label_1
_geom_bond_atom_site_label_2
_geom_bond_distance
B1 O6 1.369(4)
B1 O5 1.376(4)
B1 C19 1.586(4)
B2 O4 1.371(4)
B2 O3 1.373(4)
B2 C19 1.574(5)
O3 C9 1.482(4)
O4 C10 1.462(4)
O5 C8 1.469(4)
O6 C7 1.462(3)
C7 C18 1.514(5)
C7 C17 1.529(5)
C7 C8 1.551(4)
C8 C15 1.511(4)
C8 C16 1.518(4)
C9 C14 1.512(5)
C9 C13 1.523(4)
C9 C10 1.550(4)
C10 C11 1.520(4)
C10 C12 1.520(4)
C11 H11A 0.9800
C11 H11B 0.9800
C11 H11C 0.9800
C12 H12A 0.9800
C12 H12B 0.9800
C12 H12C 0.9800
C13 H13A 0.9800
C13 H13B 0.9800
C13 H13C 0.9800
C14 H14A 0.9800
C14 H14B 0.9800
C14 H14C 0.9800
C15 H15A 0.9800
C15 H15B 0.9800
C15 H15C 0.9800
C16 H16A 0.9800
C16 H16B 0.9800
C16 H16C 0.9800
C17 H17A 0.9800
C17 H17B 0.9800
C17 H17C 0.9800
C18 H18A 0.9800
C18 H18B 0.9800
C18 H18C 0.9800
C19 C20 1.530(4)
C19 C28 1.546(4)
C20 C21 1.394(4)
C20 C25 1.400(4)
C21 C22 1.394(4)
C21 H21 0.9500
C22 C23 1.379(4)
C22 H22 0.9500
C23 C24 1.369(4)
C23 H23 0.9500
C24 C25 1.398(4)
C24 H24 0.9500
C25 C26 1.506(4)
C26 C27 1.527(5)
C26 H26A 0.9900
C26 H26B 0.9900
C27 C28 1.501(4)
C27 H27A 0.9900
C27 H27B 0.9900
C28 H28A 0.9900
C28 H28B 0.9900

loop_
_geom_torsion_atom_site_label_1
_geom_torsion_atom_site_label_2
_geom_torsion_atom_site_label_3
_geom_torsion_atom_site_label_4
_geom_torsion
O4 B2 O3 C9 13.1(3)
C19 B2 O3 C9 -163.2(3)
O3 B2 O4 C10 7.5(3)
C19 B2 O4 C10 -175.9(2)
O6 B1 O5 C8 9.2(3)
C19 B1 O5 C8 -175.5(3)
O5 B1 O6 C7 13.3(3)
C19 B1 O6 C7 -162.0(3)
B1 O6 C7 C18 -150.6(3)
B1 O6 C7 C17 90.1(3)
B1 O6 C7 C8 -28.5(3)
B1 O5 C8 C15 -147.7(2)
B1 O5 C8 C16 93.3(3)
B1 O5 C8 C7 -26.0(3)
O6 C7 C8 O5 32.8(3)
C18 C7 C8 O5 150.9(3)
C17 C7 C8 O5 -80.2(3)
O6 C7 C8 C15 150.5(3)
C18 C7 C8 C15 -91.3(4)
C17 C7 C8 C15 37.6(4)
O6 C7 C8 C16 -81.2(3)
C18 C7 C8 C16 36.9(4)
C17 C7 C8 C16 165.9(3)
B2 O3 C9 C14 -148.8(3)
B2 O3 C9 C13 92.8(3)
B2 O3 C9 C10 -26.4(3)
B2 O4 C10 C11 -145.0(3)
B2 O4 C10 C12 96.7(3)
B2 O4 C10 C9 -23.6(3)
O3 C9 C10 O4 29.9(3)
C14 C9 C10 O4 147.9(2)
C13 C9 C10 O4 -83.4(3)
O3 C9 C10 C11 147.0(3)
C14 C9 C10 C11 -95.0(3)
C13 C9 C10 C11 33.7(4)
O3 C9 C10 C12 -84.8(3)
C14 C9 C10 C12 33.2(4)
C13 C9 C10 C12 161.9(3)
O4 B2 C19 C20 166.8(3)
O3 B2 C19 C20 -17.2(4)
O4 B2 C19 C28 40.6(4)
O3 B2 C19 C28 -143.4(3)
O4 B2 C19 B2 -74.2(3)
O3 B2 C19 B2 101.9(3)
O6 B1 C19 C20 -114.0(3)
O5 B1 C19 C20 71.3(4)
O6 B1 C19 C28 9.1(4)
O5 B1 C19 C28 -165.7(3)
O6 B1 C19 B1 125.5(3)
O5 B1 C19 B1 -49.3(3)
C28 C19 C20 C21 -169.0(3)
B2 C19 C20 C21 65.4(4)
B1 C19 C20 C21 -47.8(4)
C28 C19 C20 C25 10.4(4)
B2 C19 C20 C25 -115.2(3)
B1 C19 C20 C25 131.6(3)
C25 C20 C21 C22 1.1(5)
C19 C20 C21 C22 -179.5(3)
C20 C21 C22 C23 -1.7(6)
C21 C22 C23 C24 0.6(5)
C22 C23 C24 C25 1.0(5)
C23 C24 C25 C20 -1.5(5)
C23 C24 C25 C26 176.4(3)
C21 C20 C25 C24 0.4(4)
C19 C20 C25 C24 -179.0(3)
C21 C20 C25 C26 -177.4(3)
C19 C20 C25 C26 3.2(4)
C24 C25 C26 C27 -160.7(3)
C20 C25 C26 C27 17.1(4)
C25 C26 C27 C28 -50.4(4)
C26 C27 C28 C19 65.6(3)
C20 C19 C28 C27 -45.0(4)
B2 C19 C28 C27 82.1(3)
B1 C19 C28 C27 -167.7(3)

loop_
_cod_related_entry_id
_cod_related_entry_database
_cod_related_entry_code
1 ChemSpider 21158838
